data_4074812
loop_
_publ_author_name
'Esteruelas, Miguel A.'
'Gonz\'alez, Ana I.'
'L\'opez, Ana M.'
'Oliv\'an, Montserrat'
'O\~nate, Enrique'

_publ_section_title
;
 Preparation of Half-Sandwich Osmium-Allyl Complexes by Consecutive
 C&#x2212;C Bond Formation and C&#x2212;H Bond Activation Reactions
;
_journal_issue 3
_journal_name_full Organometallics
_journal_page_first 693
_journal_paper_doi 10.1021/om050907b
_journal_volume 25
_journal_year 2006
_chemical_formula_sum 'C23 H36 B F4 Os P'
_chemical_formula_weight 620.50
_chemical_name_systematic
; 
 ? 
;
_space_group_IT_number 14
_symmetry_cell_setting monoclinic
_symmetry_space_group_name_Hall '-P 2yn'
_symmetry_space_group_name_H-M 'P 1 21/n 1'
_atom_sites_solution_hydrogens geom
_atom_sites_solution_primary direct
_atom_sites_solution_secondary difmap
_audit_creation_method SHELXL-97
_cell_angle_alpha 90.00
_cell_angle_beta 96.363(2)
_cell_angle_gamma 90.00
_cell_formula_units_Z 4
_cell_length_a 10.2094(13)
_cell_length_b 12.8248(17)
_cell_length_c 17.944(2)
_cell_measurement_reflns_used 965
_cell_measurement_temperature 100(2)
_cell_measurement_theta_max 27
_cell_measurement_theta_min 3
_cell_volume 2335.0(5)
_computing_cell_refinement 'SAINT+ v. 6.1 (Bruker AXS, 2000)'
_computing_data_collection 'SMART v. 5.625 (Bruker AXS, 2000)'
_computing_data_reduction 'SAINT+ v. 6.1 (Bruker AXS, 2000)'
_computing_molecular_graphics 'XP, SHELXTL v. 6.1 (Bruker, 2000)'
_computing_publication_material 'XCIF, SHELXTL v. 6.1 (Bruker, 2000)'
_computing_structure_refinement 'SHELXL-97 (Sheldrick, 1997)'
_computing_structure_solution 'SHELXS-97 (Sheldrick, 1990)'
_diffrn_ambient_temperature 100(2)
_diffrn_detector_area_resol_mean 8.26
_diffrn_measured_fraction_theta_full 0.999
_diffrn_measured_fraction_theta_max 0.943
_diffrn_measurement_device_type 'Bruker SMART APEX CCD system'
_diffrn_measurement_method '\w rotations with narrow frames'
_diffrn_radiation_monochromator graphite
_diffrn_radiation_source 'fine-focus sealed tube'
_diffrn_radiation_type MoK\a
_diffrn_radiation_wavelength 0.71073
_diffrn_reflns_av_R_equivalents 0.0325
_diffrn_reflns_av_sigmaI/netI 0.0404
_diffrn_reflns_limit_h_max 13
_diffrn_reflns_limit_h_min -13
_diffrn_reflns_limit_k_max 17
_diffrn_reflns_limit_k_min -16
_diffrn_reflns_limit_l_max 23
_diffrn_reflns_limit_l_min -24
_diffrn_reflns_number 28678
_diffrn_reflns_theta_full 27.50
_diffrn_reflns_theta_max 28.88
_diffrn_reflns_theta_min 1.96
_diffrn_standards_decay_% 'no decay'
_exptl_absorpt_coefficient_mu 5.569
_exptl_absorpt_correction_T_max 0.6173
_exptl_absorpt_correction_T_min 0.4848
_exptl_absorpt_correction_type multi-scan
_exptl_absorpt_process_details
;
Absorption correction performed with SADABS program. This is bases on the
method of Blessing: Blessing, R. H., Acta Crystallogr., Sect. A 1995, 51, 33.

SADABS: Area-Detector Absorption Correction. Bruker-AXS
within SAINT+ package, v. 6.1 (2000).
;
_exptl_crystal_colour red
_exptl_crystal_density_diffrn 1.765
_exptl_crystal_density_method 'not measured'
_exptl_crystal_description prism
_exptl_crystal_F_000 1224
_exptl_crystal_size_max 0.16
_exptl_crystal_size_mid 0.10
_exptl_crystal_size_min 0.10
_refine_diff_density_max 1.443
_refine_diff_density_min -0.805
_refine_diff_density_rms 0.119
_refine_ls_extinction_method none
_refine_ls_goodness_of_fit_ref 0.974
_refine_ls_hydrogen_treatment mixed
_refine_ls_matrix_type full
_refine_ls_number_parameters 291
_refine_ls_number_reflns 5787
_refine_ls_number_restraints 18
_refine_ls_restrained_S_all 1.044
_refine_ls_R_factor_all 0.0371
_refine_ls_R_factor_gt 0.0271
_refine_ls_shift/su_max 0.001
_refine_ls_shift/su_mean 0.000
_refine_ls_structure_factor_coef Fsqd
_refine_ls_weighting_details 'calc w=1/[\s^2^(Fo^2^)+(0.0301P)^2^+0.0000P] where P=(Fo^2^+2Fc^2^)/3'
_refine_ls_weighting_scheme calc
_refine_ls_wR_factor_gt 0.0591
_refine_ls_wR_factor_ref 0.0608
_reflns_number_gt 4712
_reflns_number_total 5787
_reflns_threshold_expression >2sigma(I)
_cod_data_source_file om050907bsi20051121_063054.cif
_cod_data_source_block mae1581s
_cod_original_cell_volume 2334.9(5)
_cod_original_sg_symbol_H-M P2(1)/n
_cod_database_code 4074812

loop_
_symmetry_equiv_pos_as_xyz
'x, y, z'
'-x+1/2, y+1/2, -z+1/2'
'-x, -y, -z'
'x-1/2, -y-1/2, z-1/2'

loop_
_atom_site_label
_atom_site_type_symbol
_atom_site_fract_x
_atom_site_fract_y
_atom_site_fract_z
_atom_site_U_iso_or_equiv
_atom_site_adp_type
_atom_site_occupancy
_atom_site_symmetry_multiplicity
_atom_site_calc_flag
_atom_site_refinement_flags
_atom_site_disorder_assembly
_atom_site_disorder_group
Os Os 0.408679(14) 0.802489(12) 0.097476(8) 0.02078(5) Uani 1 1 d . . .
H1A H 0.323(4) 0.892(3) 0.059(2) 0.053(14) Uiso 1 1 d . . .
P P 0.21122(10) 0.71688(8) 0.04878(6) 0.0225(2) Uani 1 1 d . . .
C1 C 0.5405(4) 0.8332(3) 0.0070(3) 0.0337(10) Uani 1 1 d . . .
H1 H 0.5160 0.8781 -0.0343 0.040 Uiso 1 1 calc R . .
C2 C 0.5167(4) 0.7252(3) 0.0094(2) 0.0277(9) Uani 1 1 d . . .
H2 H 0.4734 0.6845 -0.0302 0.033 Uiso 1 1 calc R . .
C3 C 0.5683(4) 0.6875(3) 0.0808(2) 0.0297(9) Uani 1 1 d . . .
H3 H 0.5664 0.6172 0.0973 0.036 Uiso 1 1 calc R . .
C4 C 0.6229(4) 0.7726(4) 0.1232(3) 0.0348(10) Uani 1 1 d . . .
H4 H 0.6630 0.7702 0.1736 0.042 Uiso 1 1 calc R . .
C5 C 0.6070(4) 0.8630(4) 0.0767(3) 0.0372(11) Uani 1 1 d . . .
H5 H 0.6361 0.9314 0.0904 0.045 Uiso 1 1 calc R . .
C6 C 0.3673(5) 0.7445(4) 0.2071(2) 0.0306(10) Uani 1 1 d . . .
H6A H 0.301(5) 0.699(3) 0.211(3) 0.045(15) Uiso 1 1 d . . .
H6B H 0.451(5) 0.726(3) 0.236(3) 0.047(14) Uiso 1 1 d . . .
C7 C 0.3299(5) 0.8518(4) 0.1999(2) 0.0435(12) Uani 1 1 d . . .
H7 H 0.2355 0.8834 0.1933 0.10(2) Uiso 1 1 d R . .
C8 C 0.4281(5) 0.9214(4) 0.1910(3) 0.0406(11) Uani 1 1 d . . .
H8 H 0.516(5) 0.897(4) 0.216(3) 0.052(14) Uiso 1 1 d . . .
C9 C 0.4105(5) 1.0368(3) 0.1779(2) 0.0352(11) Uani 1 1 d . . .
C10 C 0.5182(5) 1.0973(4) 0.1998(2) 0.0393(11) Uani 1 1 d . . .
H10 H 0.5991 1.0650 0.2182 0.047 Uiso 1 1 calc R . .
C11 C 0.5114(5) 1.2039(4) 0.1956(2) 0.0385(11) Uani 1 1 d . . .
H11 H 0.5868 1.2447 0.2118 0.046 Uiso 1 1 calc R . .
C12 C 0.3956(5) 1.2520(4) 0.1680(2) 0.0367(11) Uani 1 1 d . . .
H12 H 0.3912 1.3259 0.1649 0.044 Uiso 1 1 calc R . .
C13 C 0.2858(5) 1.1926(4) 0.1448(3) 0.0392(11) Uani 1 1 d . . .
H13 H 0.2059 1.2254 0.1253 0.047 Uiso 1 1 calc R . .
C14 C 0.2925(5) 1.0845(4) 0.1502(2) 0.0389(11) Uani 1 1 d . . .
H14 H 0.2169 1.0434 0.1350 0.047 Uiso 1 1 calc R . .
C15 C 0.0623(4) 0.7581(3) 0.0921(3) 0.0326(10) Uani 1 1 d . . .
H15 H 0.0903 0.7617 0.1473 0.039 Uiso 1 1 calc R . .
C16 C -0.0567(4) 0.6844(4) 0.0832(3) 0.0513(14) Uani 1 1 d . . .
H16A H -0.1265 0.7123 0.1108 0.077 Uiso 1 1 calc R . .
H16B H -0.0301 0.6155 0.1031 0.077 Uiso 1 1 calc R . .
H16C H -0.0895 0.6782 0.0299 0.077 Uiso 1 1 calc R . .
C17 C 0.0169(4) 0.8693(4) 0.0691(3) 0.0451(12) Uani 1 1 d . . .
H17A H -0.0310 0.8677 0.0186 0.068 Uiso 1 1 calc R . .
H17B H 0.0940 0.9148 0.0692 0.068 Uiso 1 1 calc R . .
H17C H -0.0411 0.8960 0.1047 0.068 Uiso 1 1 calc R . .
C18 C 0.1833(4) 0.7331(4) -0.0551(2) 0.0357(10) Uani 1 1 d . . .
H18 H 0.2638 0.7032 -0.0741 0.043 Uiso 1 1 calc R . .
C19 C 0.0672(5) 0.6685(5) -0.0943(3) 0.0580(16) Uani 1 1 d . . .
H19A H -0.0163 0.6970 -0.0811 0.087 Uiso 1 1 calc R . .
H19B H 0.0759 0.5957 -0.0778 0.087 Uiso 1 1 calc R . .
H19C H 0.0686 0.6719 -0.1487 0.087 Uiso 1 1 calc R . .
C20 C 0.1758(6) 0.8444(4) -0.0837(3) 0.0515(13) Uani 1 1 d . . .
H20A H 0.1788 0.8446 -0.1381 0.077 Uiso 1 1 calc R . .
H20B H 0.2506 0.8843 -0.0594 0.077 Uiso 1 1 calc R . .
H20C H 0.0933 0.8763 -0.0721 0.077 Uiso 1 1 calc R . .
C21 C 0.2057(4) 0.5725(3) 0.0584(2) 0.0251(9) Uani 1 1 d . . .
H21 H 0.1165 0.5510 0.0348 0.030 Uiso 1 1 calc R . .
C22 C 0.2157(4) 0.5325(3) 0.1391(2) 0.0365(11) Uani 1 1 d . . .
H22A H 0.1928 0.4582 0.1389 0.055 Uiso 1 1 calc R . .
H22B H 0.1547 0.5716 0.1670 0.055 Uiso 1 1 calc R . .
H22C H 0.3060 0.5419 0.1629 0.055 Uiso 1 1 calc R . .
C23 C 0.3041(4) 0.5145(3) 0.0153(2) 0.0337(10) Uani 1 1 d . . .
H23A H 0.3939 0.5296 0.0379 0.051 Uiso 1 1 calc R . .
H23B H 0.2938 0.5374 -0.0371 0.051 Uiso 1 1 calc R . .
H23C H 0.2877 0.4394 0.0176 0.051 Uiso 1 1 calc R . .
B B 0.6251(5) 0.4796(4) 0.2265(3) 0.0497(16) Uani 1 1 d D . .
F1 F 0.5902(3) 0.44914(19) 0.15273(13) 0.0436(7) Uani 1 1 d D A .
F2A F 0.6528(5) 0.5846(3) 0.2341(3) 0.0428(14) Uiso 0.65 1 d PD A 1
F3A F 0.4985(4) 0.4733(3) 0.2602(2) 0.0476(12) Uiso 0.65 1 d PD A 1
F4A F 0.7069(4) 0.4177(3) 0.2699(2) 0.0417(10) Uiso 0.65 1 d PD A 1
F4B F 0.7470(7) 0.4122(7) 0.2405(5) 0.063(3) Uiso 0.35 1 d PD A 2
F3B F 0.5474(11) 0.4568(10) 0.2755(6) 0.166(8) Uiso 0.35 1 d PD A 2
F2B F 0.6892(8) 0.5752(5) 0.2252(4) 0.036(2) Uiso 0.35 1 d PD A 2

loop_
_atom_site_aniso_label
_atom_site_aniso_U_11
_atom_site_aniso_U_22
_atom_site_aniso_U_33
_atom_site_aniso_U_23
_atom_site_aniso_U_13
_atom_site_aniso_U_12
Os 0.01724(8) 0.02433(9) 0.02046(8) -0.00114(7) 0.00072(5) 0.00174(7)
P 0.0185(5) 0.0277(6) 0.0205(5) -0.0028(4) -0.0015(4) 0.0036(4)
C1 0.034(2) 0.037(2) 0.033(2) 0.0063(19) 0.016(2) 0.0068(19)
C2 0.022(2) 0.033(2) 0.029(2) -0.0011(18) 0.0068(17) 0.0011(17)
C3 0.026(2) 0.029(2) 0.034(2) -0.0030(18) 0.0016(18) 0.0090(17)
C4 0.016(2) 0.050(3) 0.038(3) -0.008(2) -0.0005(18) 0.0059(18)
C5 0.026(2) 0.034(3) 0.055(3) -0.010(2) 0.020(2) -0.0060(19)
C6 0.032(3) 0.036(3) 0.023(2) -0.0007(19) -0.0020(19) -0.003(2)
C7 0.058(3) 0.047(3) 0.026(2) -0.014(2) 0.009(2) -0.011(3)
C8 0.041(3) 0.052(3) 0.030(2) -0.006(2) 0.006(2) 0.002(2)
C9 0.056(3) 0.030(2) 0.022(2) -0.0017(18) 0.015(2) 0.007(2)
C10 0.046(3) 0.047(3) 0.026(2) 0.004(2) 0.007(2) 0.008(2)
C11 0.036(3) 0.048(3) 0.032(2) -0.004(2) 0.005(2) -0.007(2)
C12 0.052(3) 0.026(2) 0.035(3) -0.002(2) 0.016(2) 0.004(2)
C13 0.035(3) 0.047(3) 0.036(3) -0.005(2) 0.007(2) 0.013(2)
C14 0.042(3) 0.046(3) 0.030(2) -0.015(2) 0.011(2) -0.016(2)
C15 0.017(2) 0.039(3) 0.041(3) -0.012(2) 0.0014(18) 0.0014(18)
C16 0.018(2) 0.056(3) 0.081(4) -0.024(3) 0.008(2) -0.003(2)
C17 0.031(3) 0.046(3) 0.057(3) -0.014(2) -0.002(2) 0.013(2)
C18 0.040(3) 0.042(3) 0.023(2) -0.0016(19) -0.0075(19) 0.002(2)
C19 0.062(4) 0.061(4) 0.042(3) 0.005(3) -0.029(3) -0.007(3)
C20 0.064(4) 0.056(3) 0.032(3) 0.012(2) -0.009(2) 0.006(3)
C21 0.0179(19) 0.029(2) 0.028(2) -0.0024(17) -0.0017(16) -0.0011(16)
C22 0.041(3) 0.032(2) 0.035(3) 0.004(2) -0.001(2) -0.004(2)
C23 0.030(2) 0.027(2) 0.044(3) -0.004(2) 0.003(2) 0.0015(18)
B 0.061(4) 0.040(3) 0.042(3) 0.010(3) -0.021(3) -0.007(3)
F1 0.0573(18) 0.0366(15) 0.0356(15) 0.0023(12) -0.0008(13) -0.0041(13)

loop_
_atom_type_symbol
_atom_type_description
_atom_type_scat_dispersion_real
_atom_type_scat_dispersion_imag
_atom_type_scat_source
C C 0.0033 0.0016 'International Tables Vol C Tables 4.2.6.8 and 6.1.1.4'
H H 0.0000 0.0000 'International Tables Vol C Tables 4.2.6.8 and 6.1.1.4'
B B 0.0013 0.0007 'International Tables Vol C Tables 4.2.6.8 and 6.1.1.4'
F F 0.0171 0.0103 'International Tables Vol C Tables 4.2.6.8 and 6.1.1.4'
P P 0.1023 0.0942 'International Tables Vol C Tables 4.2.6.8 and 6.1.1.4'
Os Os -1.2165 7.6030 'International Tables Vol C Tables 4.2.6.8 and 6.1.1.4'

loop_
_geom_angle_atom_site_label_1
_geom_angle_atom_site_label_2
_geom_angle_atom_site_label_3
_geom_angle
C7 Os C6 38.25(18)
C7 Os C4 108.77(19)
C6 Os C4 92.17(18)
C7 Os C5 117.68(18)
C6 Os C5 122.41(18)
C4 Os C5 37.38(17)
C7 Os C3 130.14(18)
C6 Os C3 96.42(17)
C4 Os C3 36.83(15)
C5 Os C3 61.43(16)
C7 Os C2 166.75(18)
C6 Os C2 129.70(16)
C4 Os C2 61.47(16)
C5 Os C2 60.93(16)
C3 Os C2 36.69(15)
C7 Os C1 149.47(18)
C6 Os C1 153.74(18)
C4 Os C1 61.77(17)
C5 Os C1 36.53(16)
C3 Os C1 61.22(16)
C2 Os C1 36.40(15)
C7 Os C8 35.75(16)
C6 Os C8 64.66(17)
C4 Os C8 87.64(17)
C5 Os C8 83.26(17)
C3 Os C8 122.53(17)
C2 Os C8 143.87(16)
C1 Os C8 113.95(17)
C7 Os P 93.85(14)
C6 Os P 86.17(13)
C4 Os P 140.69(12)
C5 Os P 147.75(12)
C3 Os P 104.28(11)
C2 Os P 90.00(11)
C1 Os P 111.45(12)
C8 Os P 125.89(13)
C7 Os H1A 85.3(16)
C6 Os H1A 119.7(16)
C4 Os H1A 135.4(16)
C5 Os H1A 98.3(16)
C3 Os H1A 143.7(16)
C2 Os H1A 107.9(16)
C1 Os H1A 84.4(16)
C8 Os H1A 80.2(16)
P Os H1A 76.5(16)
C15 P C21 102.11(19)
C15 P C18 110.2(2)
C21 P C18 101.55(19)
C15 P Os 114.49(14)
C21 P Os 117.33(12)
C18 P Os 110.22(15)
C2 C1 C5 107.9(4)
C2 C1 Os 71.8(2)
C5 C1 Os 71.1(2)
C2 C1 H1 126.0
C5 C1 H1 126.0
Os C1 H1 122.8
C1 C2 C3 108.4(4)
C1 C2 Os 71.8(2)
C3 C2 Os 71.2(2)
C1 C2 H2 125.8
C3 C2 H2 125.8
Os C2 H2 122.8
C4 C3 C2 108.1(4)
C4 C3 Os 70.7(2)
C2 C3 Os 72.1(2)
C4 C3 H3 126.0
C2 C3 H3 126.0
Os C3 H3 122.9
C3 C4 C5 107.5(4)
C3 C4 Os 72.5(2)
C5 C4 Os 72.1(2)
C3 C4 H4 126.3
C5 C4 H4 126.3
Os C4 H4 121.0
C1 C5 C4 108.1(4)
C1 C5 Os 72.4(2)
C4 C5 Os 70.6(2)
C1 C5 H5 125.9
C4 C5 H5 125.9
Os C5 H5 122.7
C7 C6 Os 70.6(2)
C7 C6 H6A 116(3)
Os C6 H6A 121(3)
C7 C6 H6B 119(3)
Os C6 H6B 108(3)
H6A C6 H6B 115(4)
C8 C7 C6 116.6(5)
C8 C7 Os 75.3(3)
C6 C7 Os 71.2(3)
C8 C7 H7 114.6
C6 C7 H7 128.2
Os C7 H7 116.1
C7 C8 C9 125.7(5)
C7 C8 Os 68.9(3)
C9 C8 Os 123.3(3)
C7 C8 H8 112(3)
C9 C8 H8 118(3)
Os C8 H8 97(3)
C10 C9 C14 119.2(4)
C10 C9 C8 115.8(4)
C14 C9 C8 124.9(4)
C9 C10 C11 121.1(4)
C9 C10 H10 119.4
C11 C10 H10 119.4
C10 C11 C12 120.2(4)
C10 C11 H11 119.9
C12 C11 H11 119.9
C11 C12 C13 119.8(4)
C11 C12 H12 120.1
C13 C12 H12 120.1
C12 C13 C14 119.8(4)
C12 C13 H13 120.1
C14 C13 H13 120.1
C13 C14 C9 119.9(4)
C13 C14 H14 120.1
C9 C14 H14 120.1
C16 C15 C17 109.4(4)
C16 C15 P 117.1(3)
C17 C15 P 112.7(3)
C16 C15 H15 105.6
C17 C15 H15 105.6
P C15 H15 105.6
C15 C16 H16A 109.5
C15 C16 H16B 109.5
H16A C16 H16B 109.5
C15 C16 H16C 109.5
H16A C16 H16C 109.5
H16B C16 H16C 109.5
C15 C17 H17A 109.5
C15 C17 H17B 109.5
H17A C17 H17B 109.5
C15 C17 H17C 109.5
H17A C17 H17C 109.5
H17B C17 H17C 109.5
C20 C18 C19 110.0(4)
C20 C18 P 116.1(3)
C19 C18 P 114.7(3)
C20 C18 H18 104.9
C19 C18 H18 104.9
P C18 H18 104.9
C18 C19 H19A 109.5
C18 C19 H19B 109.5
H19A C19 H19B 109.5
C18 C19 H19C 109.5
H19A C19 H19C 109.5
H19B C19 H19C 109.5
C18 C20 H20A 109.5
C18 C20 H20B 109.5
H20A C20 H20B 109.5
C18 C20 H20C 109.5
H20A C20 H20C 109.5
H20B C20 H20C 109.5
C23 C21 C22 109.7(3)
C23 C21 P 114.2(3)
C22 C21 P 115.0(3)
C23 C21 H21 105.7
C22 C21 H21 105.7
P C21 H21 105.7
C21 C22 H22A 109.5
C21 C22 H22B 109.5
H22A C22 H22B 109.5
C21 C22 H22C 109.5
H22A C22 H22C 109.5
H22B C22 H22C 109.5
C21 C23 H23A 109.5
C21 C23 H23B 109.5
H23A C23 H23B 109.5
C21 C23 H23C 109.5
H23A C23 H23C 109.5
H23B C23 H23C 109.5
F3B B F4A 82.0(7)
F3B B F2A 106.9(7)
F4A B F2A 114.4(4)
F3B B F1 118.5(7)
F4A B F1 117.7(4)
F2A B F1 113.4(4)
F3B B F2B 122.8(7)
F4A B F2B 105.6(5)
F2A B F2B 18.2(4)
F1 B F2B 107.6(5)
F3B B F3A 22.7(7)
F4A B F3A 104.3(4)
F2A B F3A 101.0(4)
F1 B F3A 103.3(4)
F2B B F3A 119.1(5)
F3B B F4B 108.4(7)
F4A B F4B 27.8(3)
F2A B F4B 112.6(5)
F1 B F4B 96.7(5)
F2B B F4B 97.2(6)
F3A B F4B 129.6(5)

loop_
_geom_bond_atom_site_label_1
_geom_bond_atom_site_label_2
_geom_bond_distance
Os C7 2.180(4)
Os C6 2.188(4)
Os C4 2.218(4)
Os C5 2.238(4)
Os C3 2.242(4)
Os C2 2.254(4)
Os C1 2.255(4)
Os C8 2.260(5)
Os P 2.3753(10)
Os H1A 1.56(4)
P C15 1.860(4)
P C21 1.861(4)
P C18 1.866(4)
C1 C2 1.408(6)
C1 C5 1.408(6)
C1 H1 0.9500
C2 C3 1.415(6)
C2 H2 0.9500
C3 C4 1.409(6)
C3 H3 0.9500
C4 C5 1.428(6)
C4 H4 0.9500
C5 H5 0.9500
C6 C7 1.431(7)
C6 H6A 0.90(5)
C6 H6B 0.97(5)
C7 C8 1.365(6)
C7 H7 1.0402
C8 C9 1.505(6)
C8 H8 1.01(5)
C9 C10 1.368(6)
C9 C14 1.393(6)
C10 C11 1.370(6)
C10 H10 0.9500
C11 C12 1.376(6)
C11 H11 0.9500
C12 C13 1.381(7)
C12 H12 0.9500
C13 C14 1.390(6)
C13 H13 0.9500
C14 H14 0.9500
C15 C16 1.534(6)
C15 C17 1.541(6)
C15 H15 1.0000
C16 H16A 0.9800
C16 H16B 0.9800
C16 H16C 0.9800
C17 H17A 0.9800
C17 H17B 0.9800
C17 H17C 0.9800
C18 C20 1.516(7)
C18 C19 1.549(6)
C18 H18 1.0000
C19 H19A 0.9800
C19 H19B 0.9800
C19 H19C 0.9800
C20 H20A 0.9800
C20 H20B 0.9800
C20 H20C 0.9800
C21 C23 1.526(5)
C21 C22 1.529(5)
C21 H21 1.0000
C22 H22A 0.9800
C22 H22B 0.9800
C22 H22C 0.9800
C23 H23A 0.9800
C23 H23B 0.9800
C23 H23C 0.9800
B F3B 1.280(7)
B F4A 1.338(5)
B F2A 1.379(6)
B F1 1.388(6)
B F2B 1.392(7)
B F3A 1.488(6)
B F4B 1.513(7)
